data_7009929
loop_
_publ_author_name
'Nagao, Shoken'
'Seino, Hidetake'
'Okada, Tomohiko'
'Mizobe, Yasushi'
'Hidai, Masanobu'

_publ_section_title
;
 Syntheses of diiridium complexes with two bridging tetrachalcogenide
 ligands [{Ir(\h5-C5Me5)}2(\m-E4)2] (E&#x2005;=&#x2005;Se or S) and
 their reactions with alkynes forming mono- or di-nuclear
 dichalcogenolene complexes
;
_journal_issue 20
_journal_name_full 'Journal of the Chemical Society, Dalton Transactions'
_journal_page_first 3546
_journal_paper_doi 10.1039/b004404k
_journal_year 2000
_chemical_formula_moiety 'C22 H27 Ir O8 Se2 '
_chemical_formula_sum 'C22 H27 Ir O8 Se2'
_chemical_formula_weight 769.59
_space_group_IT_number 2
_symmetry_cell_setting triclinic
_symmetry_Int_Tables_number 2
_symmetry_space_group_name_Hall '-P 1'
_symmetry_space_group_name_H-M 'P -1'
_audit_creation_date 'Thu Dec  3 13:32:35 1998'
_audit_creation_method 'from TEXRAY.INF file'
_cell_angle_alpha 87.707(8)
_cell_angle_beta 87.033(9)
_cell_angle_gamma 77.443(7)
_cell_formula_units_Z 2
_cell_length_a 9.951(1)
_cell_length_b 10.3826(8)
_cell_length_c 12.707(1)
_cell_measurement_reflns_used 25
_cell_measurement_temperature 296.2
_cell_measurement_theta_max 20.0
_cell_measurement_theta_min 19.1
_cell_volume 1279.17(19)
_computing_cell_refinement 'Rigaku/AFC Diffractometer Control'
_computing_data_collection 'Rigaku/AFC Diffractometer Control'
_computing_data_reduction teXsan
_computing_publication_material teXsan
_computing_structure_refinement teXsan
_computing_structure_solution 'DIRDIF92 (PATTY)'
_diffrn_ambient_temperature 296.2
_diffrn_measurement_device_type 'Rigaku AFC7R'
_diffrn_measurement_method \w-2\q
_diffrn_orient_matrix_UB_11 0.01501
_diffrn_orient_matrix_UB_12 -0.08388
_diffrn_orient_matrix_UB_13 -0.03925
_diffrn_orient_matrix_UB_21 0.00938
_diffrn_orient_matrix_UB_22 -0.05186
_diffrn_orient_matrix_UB_23 0.06825
_diffrn_orient_matrix_UB_31 -0.10152
_diffrn_orient_matrix_UB_32 0.00443
_diffrn_orient_matrix_UB_33 0.00404
_diffrn_radiation_detector 'scintillation counter'
_diffrn_radiation_monochromator graphite
_diffrn_radiation_source 'Rigaku rotating anode'
_diffrn_radiation_type 'Mo K\a'
_diffrn_radiation_wavelength 0.7107
_diffrn_reflns_av_R_equivalents 0.022
_diffrn_reflns_av_sigmaI/netI 0.036
_diffrn_reflns_limit_h_max 12
_diffrn_reflns_limit_h_min 0
_diffrn_reflns_limit_k_max 13
_diffrn_reflns_limit_k_min -13
_diffrn_reflns_limit_l_max 16
_diffrn_reflns_limit_l_min -16
_diffrn_reflns_number 6200
_diffrn_reflns_reduction_process 'Lp corrections applied'
_diffrn_reflns_theta_max 27.47
_diffrn_reflns_theta_min 2.54
_diffrn_standards_decay_% -4.67
_diffrn_standards_interval_count 150
_diffrn_standards_number 3
_exptl_absorpt_coefficient_mu 8.122
_exptl_absorpt_correction_T_max 1.000
_exptl_absorpt_correction_T_min 0.614
_exptl_absorpt_correction_type psi-scan
_exptl_absorpt_process_details '(North, Phillips & Mathews, 1968)'
_exptl_crystal_colour orange
_exptl_crystal_density_diffrn 1.998
_exptl_crystal_density_method 'not measured'
_exptl_crystal_description prismatic
_exptl_crystal_F_000 736.00
_exptl_crystal_size_max 0.300
_exptl_crystal_size_mid 0.250
_exptl_crystal_size_min 0.200
_refine_diff_density_max 0.57
_refine_diff_density_min -0.95
_refine_ls_extinction_coef 0.0097(2)
_refine_ls_extinction_method 'Zachariasen(1967) type 2 Gaussian isotropic'
_refine_ls_goodness_of_fit_ref 1.520
_refine_ls_hydrogen_treatment noref
_refine_ls_matrix_type full
_refine_ls_number_constraints 0
_refine_ls_number_parameters 299
_refine_ls_number_reflns 5017
_refine_ls_number_restraints 0
_refine_ls_R_factor_all 0.0233
_refine_ls_R_factor_gt 0.0233
_refine_ls_shift/su_max 0.0060
_refine_ls_shift/su_mean 0.0010
_refine_ls_structure_factor_coef F
_refine_ls_weighting_details 'w = 1/[\s^2^(Fo) + 0.00003|Fo|^2^]'
_refine_ls_weighting_scheme calc
_refine_ls_wR_factor_gt 0.0232
_refine_ls_wR_factor_ref 0.0232
_reflns_number_gt 5017
_reflns_number_total 5859
_reflns_threshold_expression >3.0sigma(I)
_cod_data_source_file b004404k.txt
_cod_data_source_block '[Cp*Ir{Se2C4(COOMe)4}]_(8)'
_cod_depositor_comments
;
The following automatic conversions were performed:
'_reflns_observed_expression' tag replaced with
'_reflns_threshold_expression' tag as specified in the replacement
file
'cod-tools/trunk/perl-scripts/inputs/replacement_tags.lst'.

'_atom_site_calc_flags'
tag replaced with '_atom_site_calc_flag' tag as specified in the
replacement file
'cod-tools/trunk/perl-scripts/inputs/replacement_tags.lst'.

'_atom_type_scat_imag'
tag replaced with '_atom_type_scat_dispersion_imag' tag as specified
in the replacement file
'cod-tools/trunk/perl-scripts/inputs/replacement_tags.lst'.

Automatic conversion script
Id: cif_correct_tags 3137 2015-03-23 15:08:43Z antanas 
;
_cod_original_cell_volume 1279.2(2)
_cod_original_sg_symbol_H-M 'P -1         '
_cod_original_formula_sum 'C22 H27 Ir O8 Se2 '
_cod_database_code 7009929

loop_
_symmetry_equiv_pos_as_xyz
x,y,z
-x,-y,-z

loop_
_atom_site_label
_atom_site_type_symbol
_atom_site_fract_x
_atom_site_fract_y
_atom_site_fract_z
_atom_site_U_iso_or_equiv
_atom_site_adp_type
_atom_site_occupancy
_atom_site_calc_flag
_atom_site_refinement_flags
_atom_site_disorder_assembly
_atom_site_disorder_group
Ir Ir 0.24487(2) 0.37347(2) 0.23004(1) 0.02939(4) Uani 1.00 d . . .
Se(1) Se 0.13614(4) 0.55480(4) 0.34692(3) 0.0363(1) Uani 1.00 d . . .
Se(2) Se 0.29879(4) 0.54791(4) 0.10640(3) 0.0345(1) Uani 1.00 d . . .
O(1) O 0.1251(3) 0.8884(3) 0.3740(3) 0.055(1) Uani 1.00 d . . .
O(2) O -0.0670(3) 0.8637(3) 0.2989(2) 0.0460(9) Uani 1.00 d . . .
O(3) O 0.1265(3) 0.9407(3) 0.1264(3) 0.054(1) Uani 1.00 d . . .
O(4) O 0.2262(3) 0.8039(3) -0.0013(2) 0.0483(9) Uani 1.00 d . . .
O(5) O 0.6272(3) 0.2512(3) 0.3035(3) 0.056(1) Uani 1.00 d . . .
O(6) O 0.5035(3) 0.3687(3) 0.4318(2) 0.0524(10) Uani 1.00 d . . .
O(7) O 0.5431(4) 0.6999(4) 0.1367(3) 0.081(1) Uani 1.00 d . . .
O(8) O 0.6296(3) 0.5802(3) 0.2782(3) 0.057(1) Uani 1.00 d . . .
C(1) C 0.1360(4) 0.7063(4) 0.2618(3) 0.033(1) Uani 1.00 d . . .
C(2) C 0.1913(4) 0.7104(4) 0.1636(3) 0.033(1) Uani 1.00 d . . .
C(3) C 0.0667(4) 0.8316(4) 0.3172(3) 0.037(1) Uani 1.00 d . . .
C(4) C 0.1783(4) 0.8303(4) 0.0977(3) 0.036(1) Uani 1.00 d . . .
C(5) C -0.1414(6) 0.9855(5) 0.3445(4) 0.064(2) Uani 1.00 d . . .
C(6) C 0.2106(5) 0.9129(5) -0.0760(4) 0.053(2) Uani 1.00 d . . .
C(7) C 0.4306(4) 0.4145(4) 0.2592(3) 0.032(1) Uani 1.00 d . . .
C(8) C 0.4506(4) 0.5177(4) 0.1990(3) 0.035(1) Uani 1.00 d . . .
C(9) C 0.5324(4) 0.3377(4) 0.3322(3) 0.035(1) Uani 1.00 d . . .
C(10) C 0.5446(5) 0.6082(5) 0.1974(4) 0.046(1) Uani 1.00 d . . .
C(11) C 0.5990(6) 0.2992(6) 0.5067(4) 0.073(2) Uani 1.00 d . . .
C(12) C 0.7150(6) 0.6731(6) 0.2940(6) 0.086(2) Uani 1.00 d . . .
C(13) C 0.1235(5) 0.2378(4) 0.3040(4) 0.045(1) Uani 1.00 d . . .
C(14) C 0.2608(5) 0.1670(4) 0.2803(4) 0.046(1) Uani 1.00 d . . .
C(15) C 0.2843(4) 0.1746(4) 0.1678(4) 0.042(1) Uani 1.00 d . . .
C(16) C 0.1597(4) 0.2490(4) 0.1240(3) 0.037(1) Uani 1.00 d . . .
C(17) C 0.0607(4) 0.2873(4) 0.2077(4) 0.041(1) Uani 1.00 d . . .
C(18) C 0.0525(7) 0.2533(6) 0.4118(4) 0.080(2) Uani 1.00 d . . .
C(19) C 0.3590(7) 0.0866(5) 0.3565(5) 0.083(2) Uani 1.00 d . . .
C(20) C 0.4113(5) 0.1059(5) 0.1072(5) 0.072(2) Uani 1.00 d . . .
C(21) C 0.1362(6) 0.2786(6) 0.0093(4) 0.064(2) Uani 1.00 d . . .
C(22) C -0.0853(5) 0.3615(5) 0.1963(5) 0.071(2) Uani 1.00 d . . .
H(1) H -0.1344 0.9794 0.4189 0.0765 Uiso 1.00 calc . . .
H(2) H -0.1032 1.0566 0.3167 0.0765 Uiso 1.00 calc . . .
H(3) H -0.2356 1.0004 0.3278 0.0765 Uiso 1.00 calc . . .
H(4) H 0.2586 0.9760 -0.0535 0.0641 Uiso 1.00 calc . . .
H(5) H 0.2474 0.8821 -0.1431 0.0641 Uiso 1.00 calc . . .
H(6) H 0.1156 0.9528 -0.0808 0.0641 Uiso 1.00 calc . . .
H(7) H 0.6035 0.2071 0.5035 0.0870 Uiso 1.00 calc . . .
H(8) H 0.6876 0.3166 0.4903 0.0870 Uiso 1.00 calc . . .
H(9) H 0.5687 0.3281 0.5756 0.0870 Uiso 1.00 calc . . .
H(10) H 0.7714 0.6438 0.3520 0.1034 Uiso 1.00 calc . . .
H(11) H 0.7716 0.6796 0.2323 0.1034 Uiso 1.00 calc . . .
H(12) H 0.6581 0.7573 0.3080 0.1034 Uiso 1.00 calc . . .
H(13) H 0.0217 0.3445 0.4256 0.0963 Uiso 1.00 calc . . .
H(14) H -0.0242 0.2123 0.4145 0.0963 Uiso 1.00 calc . . .
H(15) H 0.1154 0.2129 0.4634 0.0963 Uiso 1.00 calc . . .
H(16) H 0.3197 0.0973 0.4261 0.0994 Uiso 1.00 calc . . .
H(17) H 0.3758 -0.0039 0.3393 0.0994 Uiso 1.00 calc . . .
H(18) H 0.4433 0.1157 0.3519 0.0994 Uiso 1.00 calc . . .
H(19) H 0.4782 0.0633 0.1550 0.0858 Uiso 1.00 calc . . .
H(20) H 0.3885 0.0422 0.0636 0.0858 Uiso 1.00 calc . . .
H(21) H 0.4473 0.1688 0.0646 0.0858 Uiso 1.00 calc . . .
H(22) H 0.1108 0.3714 -0.0027 0.0767 Uiso 1.00 calc . . .
H(23) H 0.2184 0.2440 -0.0308 0.0767 Uiso 1.00 calc . . .
H(24) H 0.0644 0.2391 -0.0113 0.0767 Uiso 1.00 calc . . .
H(25) H -0.0856 0.4446 0.1620 0.0849 Uiso 1.00 calc . . .
H(26) H -0.1325 0.3121 0.1556 0.0849 Uiso 1.00 calc . . .
H(27) H -0.1300 0.3748 0.2641 0.0849 Uiso 1.00 calc . . .

loop_
_atom_site_aniso_label
_atom_site_aniso_U_11
_atom_site_aniso_U_22
_atom_site_aniso_U_33
_atom_site_aniso_U_12
_atom_site_aniso_U_13
_atom_site_aniso_U_23
Ir 0.02793(9) 0.02362(8) 0.03662(9) -0.00534(6) 0.00000(6) -0.00387(6)
Se(1) 0.0403(2) 0.0288(2) 0.0387(2) -0.0061(2) 0.0058(2) -0.0055(2)
Se(2) 0.0387(2) 0.0290(2) 0.0341(2) -0.0040(2) 0.0000(2) -0.0015(2)
O(1) 0.061(2) 0.043(2) 0.063(2) -0.008(2) -0.013(2) -0.018(2)
O(2) 0.038(2) 0.034(2) 0.063(2) 0.001(1) 0.000(1) -0.010(1)
O(3) 0.068(2) 0.030(2) 0.058(2) -0.002(2) 0.003(2) 0.001(2)
O(4) 0.065(2) 0.036(2) 0.039(2) -0.001(2) -0.005(2) 0.005(1)
O(5) 0.046(2) 0.050(2) 0.059(2) 0.018(2) -0.002(2) -0.004(2)
O(6) 0.052(2) 0.056(2) 0.040(2) 0.010(2) -0.011(1) -0.008(2)
O(7) 0.077(3) 0.069(3) 0.107(3) -0.042(2) -0.013(2) 0.034(2)
O(8) 0.041(2) 0.052(2) 0.084(3) -0.018(2) -0.010(2) -0.006(2)
C(1) 0.029(2) 0.025(2) 0.043(2) -0.004(2) -0.005(2) -0.005(2)
C(2) 0.033(2) 0.027(2) 0.038(2) -0.004(2) -0.006(2) -0.002(2)
C(3) 0.038(2) 0.030(2) 0.043(2) -0.005(2) -0.002(2) -0.003(2)
C(4) 0.033(2) 0.032(2) 0.043(2) -0.007(2) -0.007(2) 0.003(2)
C(5) 0.068(4) 0.039(3) 0.073(4) 0.013(3) 0.007(3) -0.007(3)
C(6) 0.063(3) 0.048(3) 0.045(3) -0.003(3) -0.005(2) 0.014(2)
C(7) 0.031(2) 0.023(2) 0.039(2) -0.002(2) 0.003(2) -0.007(2)
C(8) 0.026(2) 0.030(2) 0.046(2) -0.003(2) 0.003(2) -0.006(2)
C(9) 0.033(2) 0.030(2) 0.044(2) -0.009(2) -0.003(2) -0.002(2)
C(10) 0.036(3) 0.037(3) 0.066(3) -0.009(2) 0.004(2) -0.003(2)
C(11) 0.072(4) 0.084(4) 0.052(3) 0.006(3) -0.027(3) 0.002(3)
C(12) 0.058(4) 0.076(4) 0.135(6) -0.033(3) -0.014(4) -0.028(4)
C(13) 0.054(3) 0.031(2) 0.053(3) -0.022(2) 0.012(2) -0.007(2)
C(14) 0.053(3) 0.025(2) 0.065(3) -0.015(2) -0.011(2) 0.006(2)
C(15) 0.039(2) 0.024(2) 0.065(3) -0.008(2) 0.003(2) -0.012(2)
C(16) 0.038(2) 0.030(2) 0.047(3) -0.014(2) 0.000(2) -0.014(2)
C(17) 0.028(2) 0.033(2) 0.065(3) -0.012(2) 0.002(2) -0.011(2)
C(18) 0.119(5) 0.072(4) 0.063(4) -0.057(4) 0.035(3) -0.009(3)
C(19) 0.099(5) 0.046(3) 0.111(5) -0.029(3) -0.042(4) 0.031(3)
C(20) 0.043(3) 0.052(3) 0.117(5) -0.003(3) 0.017(3) -0.037(3)
C(21) 0.078(4) 0.067(4) 0.054(3) -0.027(3) -0.008(3) -0.015(3)
C(22) 0.034(3) 0.057(4) 0.123(5) -0.012(3) 0.007(3) -0.033(3)

loop_
_atom_type_symbol
_atom_type_description
_atom_type_scat_dispersion_real
_atom_type_scat_dispersion_imag
_atom_type_scat_source
C C 0.003 0.002
;International Tables for Crystallography

(1992, Vol. C, Tables 4.2.6.8 and 6.1.1.1)

;
H H 0.000 0.000
;International Tables for Crystallography

(1992, Vol. C, Table 6.1.1.2)

;
O O 0.011 0.006
;International Tables for Crystallography

(1992, Vol. C, Tables 4.2.6.8 and 6.1.1.1)

;
Se Se -0.093 2.226
;International Tables for Crystallography

(1992, Vol. C, Tables 4.2.6.8 and 6.1.1.1)

;
Ir Ir -1.444 7.990
;International Tables for Crystallography

(1992, Vol. C, Tables 4.2.6.8 and 6.1.1.1)

;

loop_
_geom_angle_atom_site_label_1
_geom_angle_atom_site_label_2
_geom_angle_atom_site_label_3
_geom_angle
_geom_angle_site_symmetry_1
_geom_angle_site_symmetry_2
_geom_angle_site_symmetry_3
_geom_angle_publ_flag
Se(1) Ir Se(2) 86.18(1) 1_555 1_555 1_555 yes
Se(1) Ir C(7) 87.9(1) 1_555 1_555 1_555 yes
Se(1) Ir C(13) 92.9(1) 1_555 1_555 1_555 yes
Se(1) Ir C(14) 121.1(1) 1_555 1_555 1_555 yes
Se(1) Ir C(15) 156.4(1) 1_555 1_555 1_555 yes
Se(1) Ir C(16) 132.8(1) 1_555 1_555 1_555 yes
Se(1) Ir C(17) 99.0(1) 1_555 1_555 1_555 yes
Se(2) Ir C(7) 68.9(1) 1_555 1_555 1_555 yes
Se(2) Ir C(13) 157.4(1) 1_555 1_555 1_555 yes
Se(2) Ir C(14) 152.4(1) 1_555 1_555 1_555 yes
Se(2) Ir C(15) 115.7(1) 1_555 1_555 1_555 yes
Se(2) Ir C(16) 102.0(1) 1_555 1_555 1_555 yes
Se(2) Ir C(17) 120.3(1) 1_555 1_555 1_555 yes
C(7) Ir C(13) 133.7(2) 1_555 1_555 1_555 yes
C(7) Ir C(14) 105.4(2) 1_555 1_555 1_555 yes
C(7) Ir C(15) 107.6(2) 1_555 1_555 1_555 yes
C(7) Ir C(16) 138.6(1) 1_555 1_555 1_555 yes
C(7) Ir C(17) 168.6(2) 1_555 1_555 1_555 yes
C(13) Ir C(14) 37.9(2) 1_555 1_555 1_555 yes
C(13) Ir C(15) 63.5(2) 1_555 1_555 1_555 yes
C(13) Ir C(16) 62.6(2) 1_555 1_555 1_555 yes
C(13) Ir C(17) 37.5(2) 1_555 1_555 1_555 yes
C(14) Ir C(15) 38.4(2) 1_555 1_555 1_555 yes
C(14) Ir C(16) 63.5(2) 1_555 1_555 1_555 yes
C(14) Ir C(17) 63.2(2) 1_555 1_555 1_555 yes
C(15) Ir C(16) 38.0(2) 1_555 1_555 1_555 yes
C(15) Ir C(17) 63.1(2) 1_555 1_555 1_555 yes
C(16) Ir C(17) 37.1(1) 1_555 1_555 1_555 yes
Ir Se(1) C(1) 103.2(1) 1_555 1_555 1_555 yes
Ir Se(2) C(2) 104.1(1) 1_555 1_555 1_555 yes
Ir Se(2) C(8) 77.5(1) 1_555 1_555 1_555 yes
C(2) Se(2) C(8) 99.2(2) 1_555 1_555 1_555 yes
C(3) O(2) C(5) 115.2(4) 1_555 1_555 1_555 yes
C(4) O(4) C(6) 117.1(3) 1_555 1_555 1_555 yes
C(9) O(6) C(11) 116.1(4) 1_555 1_555 1_555 yes
C(10) O(8) C(12) 116.3(4) 1_555 1_555 1_555 yes
Se(1) C(1) C(2) 126.5(3) 1_555 1_555 1_555 yes
Se(1) C(1) C(3) 112.3(3) 1_555 1_555 1_555 yes
C(2) C(1) C(3) 121.2(4) 1_555 1_555 1_555 yes
Se(2) C(2) C(1) 118.2(3) 1_555 1_555 1_555 yes
Se(2) C(2) C(4) 117.7(3) 1_555 1_555 1_555 yes
C(1) C(2) C(4) 124.1(4) 1_555 1_555 1_555 yes
O(1) C(3) O(2) 125.5(4) 1_555 1_555 1_555 yes
O(1) C(3) C(1) 123.5(4) 1_555 1_555 1_555 yes
O(2) C(3) C(1) 110.9(3) 1_555 1_555 1_555 yes
O(3) C(4) O(4) 123.2(4) 1_555 1_555 1_555 yes
O(3) C(4) C(2) 125.1(4) 1_555 1_555 1_555 yes
O(4) C(4) C(2) 111.7(4) 1_555 1_555 1_555 yes
O(2) C(5) H(1) 109.5(4) 1_555 1_555 1_555 no
O(2) C(5) H(2) 109.5(4) 1_555 1_555 1_555 no
O(2) C(5) H(3) 109.5(5) 1_555 1_555 1_555 no
H(1) C(5) H(2) 109.5(6) 1_555 1_555 1_555 no
H(1) C(5) H(3) 109.5(5) 1_555 1_555 1_555 no
H(2) C(5) H(3) 109.5(5) 1_555 1_555 1_555 no
O(4) C(6) H(4) 109.5(4) 1_555 1_555 1_555 no
O(4) C(6) H(5) 109.5(4) 1_555 1_555 1_555 no
O(4) C(6) H(6) 109.5(4) 1_555 1_555 1_555 no
H(4) C(6) H(5) 109.5(5) 1_555 1_555 1_555 no
H(4) C(6) H(6) 109.5(5) 1_555 1_555 1_555 no
H(5) C(6) H(6) 109.5(5) 1_555 1_555 1_555 no
Ir C(7) C(8) 109.9(3) 1_555 1_555 1_555 yes
Ir C(7) C(9) 125.5(3) 1_555 1_555 1_555 yes
C(8) C(7) C(9) 124.6(4) 1_555 1_555 1_555 yes
Se(2) C(8) C(7) 103.1(3) 1_555 1_555 1_555 yes
Se(2) C(8) C(10) 120.7(3) 1_555 1_555 1_555 yes
C(7) C(8) C(10) 135.9(4) 1_555 1_555 1_555 yes
O(5) C(9) O(6) 123.8(4) 1_555 1_555 1_555 yes
O(5) C(9) C(7) 123.0(4) 1_555 1_555 1_555 yes
O(6) C(9) C(7) 113.2(3) 1_555 1_555 1_555 yes
O(7) C(10) O(8) 123.5(5) 1_555 1_555 1_555 yes
O(7) C(10) C(8) 125.6(5) 1_555 1_555 1_555 yes
O(8) C(10) C(8) 110.7(4) 1_555 1_555 1_555 yes
O(6) C(11) H(7) 109.4(5) 1_555 1_555 1_555 no
O(6) C(11) H(8) 109.5(5) 1_555 1_555 1_555 no
O(6) C(11) H(9) 109.5(5) 1_555 1_555 1_555 no
H(7) C(11) H(8) 109.5(6) 1_555 1_555 1_555 no
H(7) C(11) H(9) 109.5(6) 1_555 1_555 1_555 no
H(8) C(11) H(9) 109.5(5) 1_555 1_555 1_555 no
O(8) C(12) H(10) 109.5(6) 1_555 1_555 1_555 no
O(8) C(12) H(11) 109.5(5) 1_555 1_555 1_555 no
O(8) C(12) H(12) 109.5(5) 1_555 1_555 1_555 no
H(10) C(12) H(11) 109.5(6) 1_555 1_555 1_555 no
H(10) C(12) H(12) 109.5(6) 1_555 1_555 1_555 no
H(11) C(12) H(12) 109.4(7) 1_555 1_555 1_555 no
Ir C(13) C(14) 70.5(2) 1_555 1_555 1_555 yes
Ir C(13) C(17) 72.8(2) 1_555 1_555 1_555 yes
Ir C(13) C(18) 124.9(3) 1_555 1_555 1_555 yes
C(14) C(13) C(17) 108.8(4) 1_555 1_555 1_555 yes
C(14) C(13) C(18) 126.2(5) 1_555 1_555 1_555 yes
C(17) C(13) C(18) 124.9(5) 1_555 1_555 1_555 yes
Ir C(14) C(13) 71.6(2) 1_555 1_555 1_555 yes
Ir C(14) C(15) 70.9(2) 1_555 1_555 1_555 yes
Ir C(14) C(19) 127.7(3) 1_555 1_555 1_555 yes
C(13) C(14) C(15) 107.4(4) 1_555 1_555 1_555 yes
C(13) C(14) C(19) 126.8(5) 1_555 1_555 1_555 yes
C(15) C(14) C(19) 125.4(5) 1_555 1_555 1_555 yes
Ir C(15) C(14) 70.7(2) 1_555 1_555 1_555 yes
Ir C(15) C(16) 72.3(2) 1_555 1_555 1_555 yes
Ir C(15) C(20) 126.9(3) 1_555 1_555 1_555 yes
C(14) C(15) C(16) 107.5(4) 1_555 1_555 1_555 yes
C(14) C(15) C(20) 125.8(5) 1_555 1_555 1_555 yes
C(16) C(15) C(20) 126.5(5) 1_555 1_555 1_555 yes
Ir C(16) C(15) 69.7(2) 1_555 1_555 1_555 yes
Ir C(16) C(17) 72.2(2) 1_555 1_555 1_555 yes
Ir C(16) C(21) 125.1(3) 1_555 1_555 1_555 yes
C(15) C(16) C(17) 108.6(4) 1_555 1_555 1_555 yes
C(15) C(16) C(21) 126.0(4) 1_555 1_555 1_555 yes
C(17) C(16) C(21) 125.4(4) 1_555 1_555 1_555 yes
Ir C(17) C(13) 69.7(2) 1_555 1_555 1_555 yes
Ir C(17) C(16) 70.7(2) 1_555 1_555 1_555 yes
Ir C(17) C(22) 126.9(3) 1_555 1_555 1_555 yes
C(13) C(17) C(16) 107.7(4) 1_555 1_555 1_555 yes
C(13) C(17) C(22) 126.3(4) 1_555 1_555 1_555 yes
C(16) C(17) C(22) 126.0(5) 1_555 1_555 1_555 yes
C(13) C(18) H(13) 109.5(5) 1_555 1_555 1_555 no
C(13) C(18) H(14) 109.4(5) 1_555 1_555 1_555 no
C(13) C(18) H(15) 109.4(6) 1_555 1_555 1_555 no
H(13) C(18) H(14) 109.5(7) 1_555 1_555 1_555 no
H(13) C(18) H(15) 109.5(6) 1_555 1_555 1_555 no
H(14) C(18) H(15) 109.5(5) 1_555 1_555 1_555 no
C(14) C(19) H(16) 109.4(6) 1_555 1_555 1_555 no
C(14) C(19) H(17) 109.4(5) 1_555 1_555 1_555 no
C(14) C(19) H(18) 109.4(5) 1_555 1_555 1_555 no
H(16) C(19) H(17) 109.5(5) 1_555 1_555 1_555 no
H(16) C(19) H(18) 109.5(6) 1_555 1_555 1_555 no
H(17) C(19) H(18) 109.5(7) 1_555 1_555 1_555 no
C(15) C(20) H(19) 109.5(5) 1_555 1_555 1_555 no
C(15) C(20) H(20) 109.4(4) 1_555 1_555 1_555 no
C(15) C(20) H(21) 109.4(5) 1_555 1_555 1_555 no
H(19) C(20) H(20) 109.5(5) 1_555 1_555 1_555 no
H(19) C(20) H(21) 109.5(5) 1_555 1_555 1_555 no
H(20) C(20) H(21) 109.5(6) 1_555 1_555 1_555 no
C(16) C(21) H(22) 109.5(4) 1_555 1_555 1_555 no
C(16) C(21) H(23) 109.5(5) 1_555 1_555 1_555 no
C(16) C(21) H(24) 109.5(5) 1_555 1_555 1_555 no
H(22) C(21) H(23) 109.5(5) 1_555 1_555 1_555 no
H(22) C(21) H(24) 109.5(6) 1_555 1_555 1_555 no
H(23) C(21) H(24) 109.5(5) 1_555 1_555 1_555 no
C(17) C(22) H(25) 109.4(4) 1_555 1_555 1_555 no
C(17) C(22) H(26) 109.5(4) 1_555 1_555 1_555 no
C(17) C(22) H(27) 109.5(5) 1_555 1_555 1_555 no
H(25) C(22) H(26) 109.5(6) 1_555 1_555 1_555 no
H(25) C(22) H(27) 109.5(5) 1_555 1_555 1_555 no
H(26) C(22) H(27) 109.5(5) 1_555 1_555 1_555 no

loop_
_geom_bond_atom_site_label_1
_geom_bond_atom_site_label_2
_geom_bond_distance
_geom_bond_site_symmetry_1
_geom_bond_site_symmetry_2
_geom_bond_publ_flag
Ir Se(1) 2.4683(4) 1_555 1_555 yes
Ir Se(2) 2.4787(4) 1_555 1_555 yes
Ir C(7) 2.039(4) 1_555 1_555 yes
Ir C(13) 2.201(4) 1_555 1_555 yes
Ir C(14) 2.187(4) 1_555 1_555 yes
Ir C(15) 2.188(4) 1_555 1_555 yes
Ir C(16) 2.222(4) 1_555 1_555 yes
Ir C(17) 2.242(4) 1_555 1_555 yes
Se(1) C(1) 1.873(4) 1_555 1_555 yes
Se(2) C(2) 1.937(4) 1_555 1_555 yes
Se(2) C(8) 1.928(4) 1_555 1_555 yes
O(1) C(3) 1.197(5) 1_555 1_555 yes
O(2) C(3) 1.330(5) 1_555 1_555 yes
O(2) C(5) 1.445(5) 1_555 1_555 yes
O(3) C(4) 1.212(5) 1_555 1_555 yes
O(4) C(4) 1.339(5) 1_555 1_555 yes
O(4) C(6) 1.435(5) 1_555 1_555 yes
O(5) C(9) 1.205(5) 1_555 1_555 yes
O(6) C(9) 1.319(5) 1_555 1_555 yes
O(6) C(11) 1.438(5) 1_555 1_555 yes
O(7) C(10) 1.199(6) 1_555 1_555 yes
O(8) C(10) 1.347(6) 1_555 1_555 yes
O(8) C(12) 1.443(6) 1_555 1_555 yes
C(1) C(2) 1.340(5) 1_555 1_555 yes
C(1) C(3) 1.515(5) 1_555 1_555 yes
C(2) C(4) 1.458(5) 1_555 1_555 yes
C(7) C(8) 1.336(6) 1_555 1_555 yes
C(7) C(9) 1.487(6) 1_555 1_555 yes
C(8) C(10) 1.461(6) 1_555 1_555 yes
C(13) C(14) 1.427(6) 1_555 1_555 yes
C(13) C(17) 1.429(6) 1_555 1_555 yes
C(13) C(18) 1.507(7) 1_555 1_555 yes
C(14) C(15) 1.439(6) 1_555 1_555 yes
C(14) C(19) 1.505(7) 1_555 1_555 yes
C(15) C(16) 1.436(6) 1_555 1_555 yes
C(15) C(20) 1.499(6) 1_555 1_555 yes
C(16) C(17) 1.419(6) 1_555 1_555 yes
C(16) C(21) 1.498(6) 1_555 1_555 yes
C(17) C(22) 1.500(6) 1_555 1_555 yes
